data_1512064
loop_
_publ_author_name
'Zhang, Li'
'Li, Zhiming'
'Fan, Renhua'

_publ_section_title
;
 Metal-Controlled Cycloaddition of 2-Alkynyl-1,4-benzoquinones and
 Styrenyl Systems: Lewis Acid versus \p Acid
;
_journal_issue 10
_journal_name_full 'Organic Letters'
_journal_page_first 2482
_journal_paper_doi 10.1021/ol400956h
_journal_volume 15
_journal_year 2013
_chemical_formula_sum 'C21 H20 O3'
_chemical_formula_weight 320.37
_chemical_name_systematic
; 
 ? 
;
_space_group_IT_number 14
_symmetry_cell_setting monoclinic
_symmetry_space_group_name_Hall '-P 2ybc'
_symmetry_space_group_name_H-M 'P 1 21/c 1'
_atom_sites_solution_hydrogens geom
_atom_sites_solution_primary direct
_atom_sites_solution_secondary difmap
_audit_creation_method SHELXL-97
_cell_angle_alpha 90.00
_cell_angle_beta 99.154(6)
_cell_angle_gamma 90.00
_cell_formula_units_Z 4
_cell_length_a 10.302(5)
_cell_length_b 10.818(5)
_cell_length_c 15.186(8)
_cell_measurement_reflns_used 989
_cell_measurement_temperature 293(2)
_cell_measurement_theta_max 24.437
_cell_measurement_theta_min 3.109
_cell_volume 1670.9(14)
_computing_cell_refinement 'Bruker SMART'
_computing_data_collection 'Bruker SMART'
_computing_data_reduction 'Bruker SHELXTL'
_computing_molecular_graphics 'Bruker SHELXTL'
_computing_publication_material 'Bruker SHELXTL'
_computing_structure_refinement 'SHELXL-97 (Sheldrick, 1997)'
_computing_structure_solution 'SHELXS-97 (Sheldrick, 1990)'
_diffrn_ambient_temperature 293(2)
_diffrn_measured_fraction_theta_full 0.999
_diffrn_measured_fraction_theta_max 0.999
_diffrn_measurement_device_type 'CCD area detector'
_diffrn_measurement_method 'phi and omega scans'
_diffrn_radiation_monochromator graphite
_diffrn_radiation_source 'fine-focus sealed tube'
_diffrn_radiation_type MoK\a
_diffrn_radiation_wavelength 0.71073
_diffrn_reflns_av_R_equivalents 0.0790
_diffrn_reflns_av_sigmaI/netI 0.0678
_diffrn_reflns_limit_h_max 10
_diffrn_reflns_limit_h_min -12
_diffrn_reflns_limit_k_max 12
_diffrn_reflns_limit_k_min -7
_diffrn_reflns_limit_l_max 17
_diffrn_reflns_limit_l_min -18
_diffrn_reflns_number 6711
_diffrn_reflns_theta_full 24.99
_diffrn_reflns_theta_max 24.99
_diffrn_reflns_theta_min 2.00
_exptl_absorpt_coefficient_mu 0.084
_exptl_absorpt_correction_T_max 0.9916
_exptl_absorpt_correction_T_min 0.9875
_exptl_absorpt_correction_type multi-scan
_exptl_absorpt_process_details sadabs
_exptl_crystal_colour colourless
_exptl_crystal_density_diffrn 1.274
_exptl_crystal_density_method 'not measured'
_exptl_crystal_description block
_exptl_crystal_F_000 680
_exptl_crystal_size_max 0.15
_exptl_crystal_size_mid 0.12
_exptl_crystal_size_min 0.10
_refine_diff_density_max 0.474
_refine_diff_density_min -0.317
_refine_diff_density_rms 0.087
_refine_ls_extinction_coef 0.047(8)
_refine_ls_extinction_expression Fc^*^=kFc[1+0.001xFc^2^\l^3^/sin(2\q)]^-1/4^
_refine_ls_extinction_method SHELXL
_refine_ls_goodness_of_fit_ref 1.039
_refine_ls_hydrogen_treatment constr
_refine_ls_matrix_type full
_refine_ls_number_parameters 220
_refine_ls_number_reflns 2941
_refine_ls_number_restraints 0
_refine_ls_restrained_S_all 1.039
_refine_ls_R_factor_all 0.0911
_refine_ls_R_factor_gt 0.0730
_refine_ls_shift/su_max 0.000
_refine_ls_shift/su_mean 0.000
_refine_ls_structure_factor_coef Fsqd
_refine_ls_weighting_details 'calc w=1/[\s^2^(Fo^2^)+(0.1363P)^2^+0.0000P] where P=(Fo^2^+2Fc^2^)/3'
_refine_ls_weighting_scheme calc
_refine_ls_wR_factor_gt 0.1899
_refine_ls_wR_factor_ref 0.2090
_reflns_number_gt 2057
_reflns_number_total 2941
_reflns_threshold_expression >2sigma(I)
_cod_data_source_file ol400956h_si_002.cif
_cod_data_source_block a20525c
_cod_depositor_comments
;
The following automatic conversions were performed:

'_symmetry_cell_setting' value 'Monoclinic' changed to 'monoclinic'
according to /home/saulius/struct/CIF-dictionaries/cif_core.dic
dictionary named 'cif_core.dic' version 2.3.1 from 2005-06-27.

Automatic conversion script
Id: cif_fix_values 1891 2012-01-12 08:04:46Z andrius 
;
_cod_original_cell_volume 1670.9(15)
_cod_original_sg_symbol_H-M P2(1)/c
_cod_database_code 1512064

loop_
_symmetry_equiv_pos_as_xyz
'x, y, z'
'-x, y+1/2, -z+1/2'
'-x, -y, -z'
'x, -y-1/2, z-1/2'

loop_
_atom_site_label
_atom_site_type_symbol
_atom_site_fract_x
_atom_site_fract_y
_atom_site_fract_z
_atom_site_U_iso_or_equiv
_atom_site_adp_type
_atom_site_occupancy
_atom_site_symmetry_multiplicity
_atom_site_calc_flag
_atom_site_refinement_flags
O1 O 0.7938(3) 0.7357(2) 0.57542(14) 0.0940(8) Uani 1 1 d .
O2 O 0.70875(15) 0.34795(13) 0.25625(9) 0.0476(5) Uani 1 1 d .
O3 O 0.6954(2) 0.33825(18) -0.10787(10) 0.0708(6) Uani 1 1 d .
H3B H 0.7032 0.2689 -0.1281 0.106 Uiso 1 1 calc R
C1 C 0.9275(5) 0.7621(4) 0.6005(2) 0.1051(13) Uani 1 1 d .
H1A H 0.9754 0.6865 0.6138 0.158 Uiso 1 1 calc R
H1B H 0.9393 0.8141 0.6524 0.158 Uiso 1 1 calc R
H1C H 0.9597 0.8039 0.5525 0.158 Uiso 1 1 calc R
C2 C 0.7579(3) 0.6619(2) 0.50161(17) 0.0644(8) Uani 1 1 d .
C3 C 0.8453(3) 0.6057(2) 0.45486(17) 0.0609(7) Uani 1 1 d .
H3A H 0.9353 0.6135 0.4737 0.073 Uiso 1 1 calc R
C4 C 0.7979(2) 0.5369(2) 0.37887(15) 0.0560(7) Uani 1 1 d .
H4 H 0.8577 0.5007 0.3469 0.067 Uiso 1 1 calc R
C5 C 0.6655(2) 0.5208(2) 0.34949(13) 0.0467(6) Uani 1 1 d .
C6 C 0.5794(3) 0.5775(3) 0.39911(18) 0.0706(8) Uani 1 1 d .
H6 H 0.4893 0.5680 0.3817 0.085 Uiso 1 1 calc R
C7 C 0.6251(3) 0.6470(3) 0.4732(2) 0.0827(10) Uani 1 1 d .
H7 H 0.5655 0.6847 0.5046 0.099 Uiso 1 1 calc R
C8 C 0.6162(2) 0.4529(2) 0.26344(14) 0.0500(6) Uani 1 1 d .
C9 C 0.4811(3) 0.3956(3) 0.2594(2) 0.0718(8) Uani 1 1 d .
H9A H 0.4589 0.3505 0.2047 0.108 Uiso 1 1 calc R
H9B H 0.4173 0.4597 0.2621 0.108 Uiso 1 1 calc R
H9C H 0.4814 0.3405 0.3090 0.108 Uiso 1 1 calc R
C10 C 0.6253(3) 0.5312(2) 0.17880(14) 0.0559(7) Uani 1 1 d .
H10A H 0.5413 0.5686 0.1552 0.067 Uiso 1 1 calc R
H10B H 0.6914 0.5954 0.1910 0.067 Uiso 1 1 calc R
C11 C 0.6642(2) 0.4352(2) 0.11615(14) 0.0472(6) Uani 1 1 d .
C12 C 0.7123(2) 0.33330(19) 0.16606(13) 0.0418(6) Uani 1 1 d .
C13 C 0.7605(2) 0.2289(2) 0.12812(14) 0.0432(6) Uani 1 1 d .
C14 C 0.7541(2) 0.2309(2) 0.03395(14) 0.0481(6) Uani 1 1 d .
H14 H 0.7840 0.1629 0.0055 0.058 Uiso 1 1 calc R
C15 C 0.7047(2) 0.3313(2) -0.01588(14) 0.0499(6) Uani 1 1 d .
C16 C 0.6617(2) 0.4360(2) 0.02472(14) 0.0533(6) Uani 1 1 d .
H16 H 0.6320 0.5051 -0.0090 0.064 Uiso 1 1 calc R
C17 C 0.8186(2) 0.1271(2) 0.18118(15) 0.0496(6) Uani 1 1 d .
C18 C 0.8728(3) 0.0463(2) 0.22701(16) 0.0598(7) Uani 1 1 d .
C19 C 0.9475(3) -0.0477(3) 0.28319(18) 0.0689(8) Uani 1 1 d .
H19 H 1.0381 -0.0593 0.2726 0.083 Uiso 1 1 calc R
C20 C 0.9280(5) -0.0664(4) 0.3761(2) 0.1088(14) Uani 1 1 d .
H20A H 1.0049 -0.0843 0.4200 0.131 Uiso 1 1 calc R
H20B H 0.8614 -0.0168 0.3980 0.131 Uiso 1 1 calc R
C21 C 0.8842(4) -0.1601(3) 0.3111(3) 0.0972(12) Uani 1 1 d .
H21A H 0.7903 -0.1692 0.2921 0.117 Uiso 1 1 calc R
H21B H 0.9337 -0.2367 0.3141 0.117 Uiso 1 1 calc R

loop_
_atom_site_aniso_label
_atom_site_aniso_U_11
_atom_site_aniso_U_22
_atom_site_aniso_U_33
_atom_site_aniso_U_23
_atom_site_aniso_U_13
_atom_site_aniso_U_12
O1 0.121(2) 0.0873(17) 0.0717(13) -0.0307(11) 0.0093(12) -0.0097(13)
O2 0.0557(10) 0.0441(10) 0.0436(8) 0.0021(6) 0.0100(7) 0.0074(7)
O3 0.0984(15) 0.0702(13) 0.0424(9) -0.0044(8) 0.0072(8) 0.0187(10)
C1 0.144(4) 0.094(3) 0.070(2) -0.0127(17) -0.009(2) -0.035(2)
C2 0.092(2) 0.0549(17) 0.0466(13) -0.0066(11) 0.0101(13) -0.0011(13)
C3 0.0620(16) 0.0576(17) 0.0604(15) -0.0031(12) 0.0009(12) -0.0028(12)
C4 0.0551(16) 0.0590(16) 0.0556(14) -0.0065(11) 0.0138(11) 0.0022(11)
C5 0.0523(14) 0.0441(14) 0.0447(11) 0.0028(10) 0.0107(9) 0.0048(10)
C6 0.0559(16) 0.088(2) 0.0686(17) -0.0180(15) 0.0134(12) 0.0067(14)
C7 0.081(2) 0.098(2) 0.0731(18) -0.0305(16) 0.0255(16) 0.0081(17)
C8 0.0494(14) 0.0472(14) 0.0532(13) -0.0032(10) 0.0074(10) 0.0095(10)
C9 0.0524(16) 0.079(2) 0.0831(19) -0.0201(15) 0.0090(13) -0.0025(14)
C10 0.0672(17) 0.0488(15) 0.0492(13) -0.0013(10) 0.0013(11) 0.0141(11)
C11 0.0489(13) 0.0446(13) 0.0469(12) -0.0015(10) 0.0041(9) 0.0050(10)
C12 0.0402(12) 0.0418(13) 0.0428(11) -0.0024(9) 0.0050(9) -0.0003(9)
C13 0.0381(12) 0.0403(13) 0.0507(12) -0.0005(9) 0.0060(9) -0.0015(9)
C14 0.0451(13) 0.0475(14) 0.0518(13) -0.0074(10) 0.0084(10) 0.0028(10)
C15 0.0501(14) 0.0567(16) 0.0423(12) -0.0024(10) 0.0058(9) 0.0038(11)
C16 0.0593(15) 0.0488(15) 0.0496(13) 0.0031(10) 0.0023(10) 0.0097(11)
C17 0.0547(15) 0.0412(13) 0.0542(13) -0.0020(10) 0.0129(10) 0.0030(10)
C18 0.0731(18) 0.0504(16) 0.0567(14) 0.0031(12) 0.0126(12) 0.0079(13)
C19 0.0731(19) 0.0634(18) 0.0717(17) 0.0064(13) 0.0163(14) 0.0148(13)
C20 0.172(4) 0.084(3) 0.072(2) 0.0253(19) 0.025(2) 0.048(2)
C21 0.092(3) 0.072(2) 0.127(3) 0.032(2) 0.015(2) 0.0111(18)

loop_
_atom_type_symbol
_atom_type_description
_atom_type_scat_dispersion_real
_atom_type_scat_dispersion_imag
_atom_type_scat_source
C C 0.0033 0.0016 'International Tables Vol C Tables 4.2.6.8 and 6.1.1.4'
H H 0.0000 0.0000 'International Tables Vol C Tables 4.2.6.8 and 6.1.1.4'
O O 0.0106 0.0060 'International Tables Vol C Tables 4.2.6.8 and 6.1.1.4'

loop_
_geom_angle_atom_site_label_1
_geom_angle_atom_site_label_2
_geom_angle_atom_site_label_3
_geom_angle
C2 O1 C1 117.7(3)
C12 O2 C8 106.04(15)
C15 O3 H3B 109.5
O1 C1 H1A 109.5
O1 C1 H1B 109.5
H1A C1 H1B 109.5
O1 C1 H1C 109.5
H1A C1 H1C 109.5
H1B C1 H1C 109.5
C3 C2 C7 119.1(2)
C3 C2 O1 124.3(3)
C7 C2 O1 116.6(3)
C2 C3 C4 119.4(3)
C2 C3 H3A 120.3
C4 C3 H3A 120.3
C5 C4 C3 122.3(2)
C5 C4 H4 118.8
C3 C4 H4 118.8
C4 C5 C6 116.8(2)
C4 C5 C8 121.34(19)
C6 C5 C8 121.7(2)
C7 C6 C5 121.3(3)
C7 C6 H6 119.3
C5 C6 H6 119.3
C6 C7 C2 121.0(2)
C6 C7 H7 119.5
C2 C7 H7 119.5
O2 C8 C5 107.50(16)
O2 C8 C9 106.2(2)
C5 C8 C9 114.35(19)
O2 C8 C10 103.33(16)
C5 C8 C10 113.1(2)
C9 C8 C10 111.4(2)
C8 C9 H9A 109.5
C8 C9 H9B 109.5
H9A C9 H9B 109.5
C8 C9 H9C 109.5
H9A C9 H9C 109.5
H9B C9 H9C 109.5
C11 C10 C8 101.70(18)
C11 C10 H10A 111.4
C8 C10 H10A 111.4
C11 C10 H10B 111.4
C8 C10 H10B 111.4
H10A C10 H10B 109.3
C12 C11 C16 120.1(2)
C12 C11 C10 108.18(19)
C16 C11 C10 131.7(2)
C11 C12 O2 112.75(18)
C11 C12 C13 122.6(2)
O2 C12 C13 124.64(19)
C12 C13 C14 116.16(19)
C12 C13 C17 122.19(19)
C14 C13 C17 121.60(19)
C15 C14 C13 121.3(2)
C15 C14 H14 119.3
C13 C14 H14 119.3
C14 C15 O3 123.9(2)
C14 C15 C16 120.9(2)
O3 C15 C16 115.2(2)
C11 C16 C15 118.8(2)
C11 C16 H16 120.6
C15 C16 H16 120.6
C18 C17 C13 176.4(3)
C17 C18 C19 176.1(3)
C18 C19 C20 121.0(3)
C18 C19 C21 121.7(3)
C20 C19 C21 58.4(2)
C18 C19 H19 114.8
C20 C19 H19 114.8
C21 C19 H19 114.8
C21 C20 C19 60.9(2)
C21 C20 H20A 117.7
C19 C20 H20A 117.7
C21 C20 H20B 117.7
C19 C20 H20B 117.7
H20A C20 H20B 114.8
C20 C21 C19 60.7(2)
C20 C21 H21A 117.7
C19 C21 H21A 117.7
C20 C21 H21B 117.7
C19 C21 H21B 117.7
H21A C21 H21B 114.8

loop_
_geom_bond_atom_site_label_1
_geom_bond_atom_site_label_2
_geom_bond_distance
O1 C2 1.378(3)
O1 C1 1.399(5)
O2 C12 1.385(3)
O2 C8 1.497(3)
O3 C15 1.387(3)
O3 H3B 0.8200
C1 H1A 0.9600
C1 H1B 0.9600
C1 H1C 0.9600
C2 C3 1.374(4)
C2 C7 1.377(4)
C3 C4 1.394(3)
C3 H3A 0.9300
C4 C5 1.377(3)
C4 H4 0.9300
C5 C6 1.394(3)
C5 C8 1.514(3)
C6 C7 1.373(4)
C6 H6 0.9300
C7 H7 0.9300
C8 C9 1.516(4)
C8 C10 1.555(3)
C9 H9A 0.9600
C9 H9B 0.9600
C9 H9C 0.9600
C10 C11 1.506(3)
C10 H10A 0.9700
C10 H10B 0.9700
C11 C12 1.384(3)
C11 C16 1.385(3)
C12 C13 1.394(3)
C13 C14 1.421(3)
C13 C17 1.438(3)
C14 C15 1.374(3)
C14 H14 0.9300
C15 C16 1.395(3)
C16 H16 0.9300
C17 C18 1.199(3)
C18 C19 1.465(4)
C19 C20 1.471(4)
C19 C21 1.473(5)
C19 H19 0.9800
C20 C21 1.437(5)
C20 H20A 0.9700
C20 H20B 0.9700
C21 H21A 0.9700
C21 H21B 0.9700
